data_7227892
loop_
_publ_author_name
'Ito, Suguru'
'Taguchi, Tomohiro'
'Yamada, Takeshi'
'Ubukata, Takashi'
'Yamaguchi, Yoshitaka'
'Asami, Masatoshi'

_publ_section_title
;
 Indolylbenzothiadiazoles with varying substituents on the indole ring: a
 systematic study on the self-recovering mechanochromic luminescence
;
_journal_issue 28
_journal_name_full 'RSC Adv.'
_journal_page_first 16953
_journal_paper_doi 10.1039/C7RA01006K
_journal_volume 7
_journal_year 2017
_chemical_formula_moiety 'C22 H15 N3 O S'
_chemical_formula_sum 'C22 H15 N3 O S'
_chemical_formula_weight 369.44
_chemical_melting_point 464.6(2)
_chemical_name_systematic 2-(2,1,3-Benzothiadiazol-4-yl)-3-methyl-1H-indol-1-yl(phenyl)methanone
_space_group_crystal_system monoclinic
_space_group_IT_number 15
_space_group_name_Hall '-C 2yc'
_space_group_name_H-M_alt 'C 1 2/c 1'
_symmetry_space_group_name_Hall '-C 2yc'
_symmetry_space_group_name_H-M 'C 1 2/c 1'
_atom_sites_solution_hydrogens geom
_atom_sites_solution_primary direct
_atom_sites_solution_secondary difmap
_audit_update_record
;
2016-12-19 deposited with the CCDC.
2017-03-10 downloaded from the CCDC.
;
_cell_angle_alpha 90.0000
_cell_angle_beta 111.203(4)
_cell_angle_gamma 90.0000
_cell_formula_units_Z 8
_cell_length_a 20.828(7)
_cell_length_b 11.825(4)
_cell_length_c 15.926(5)
_cell_measurement_reflns_used 3733
_cell_measurement_temperature 173
_cell_measurement_theta_max 30.41
_cell_measurement_theta_min 2.02
_cell_volume 3657(2)
_computing_cell_refinement CrystalClear
_computing_data_collection 'CrystalClear (Rigaku Inc., 2007)'
_computing_data_reduction CrystalClear
_computing_molecular_graphics 'CrystalStructure 4.1'
_computing_publication_material 'CrystalStructure 4.1 (Rigaku, 2014)'
_computing_structure_refinement 'SHELXL2013 (Sheldrick, 2008)'
_computing_structure_solution 'SIR2011 (Burla, et al., 2012)'
_diffrn_ambient_temperature 173
_diffrn_detector_area_resol_mean 7.314
_diffrn_measured_fraction_theta_full 0.993
_diffrn_measured_fraction_theta_max 0.991
_diffrn_measurement_device_type 'Rigaku Mercury70'
_diffrn_measurement_method \w
_diffrn_radiation_type 'Mo K\a'
_diffrn_radiation_wavelength 0.71075
_diffrn_reflns_av_R_equivalents 0.0591
_diffrn_reflns_Laue_measured_fraction_full 0.993
_diffrn_reflns_Laue_measured_fraction_max 0.991
_diffrn_reflns_limit_h_max 26
_diffrn_reflns_limit_h_min -26
_diffrn_reflns_limit_k_max 15
_diffrn_reflns_limit_k_min -13
_diffrn_reflns_limit_l_max 20
_diffrn_reflns_limit_l_min -20
_diffrn_reflns_number 13776
_diffrn_reflns_point_group_measured_fraction_full 0.993
_diffrn_reflns_point_group_measured_fraction_max 0.991
_diffrn_reflns_theta_full 25.242
_diffrn_reflns_theta_max 27.499
_diffrn_reflns_theta_min 3.085
_diffrn_standards_number 0
_exptl_absorpt_coefficient_mu 0.194
_exptl_absorpt_correction_T_max 0.981
_exptl_absorpt_correction_T_min 0.909
_exptl_absorpt_correction_type numerical
_exptl_absorpt_process_details 'NUMABS (Rigaku, 1999)'
_exptl_crystal_colour orange
_exptl_crystal_density_diffrn 1.342
_exptl_crystal_density_method 'not measured'
_exptl_crystal_description chip
_exptl_crystal_F_000 1536.00
_exptl_crystal_preparation ', Luminescent'
_exptl_crystal_recrystallization_method 'Re-crystallisation from solvent: hexane/chloroform'
_exptl_crystal_size_max 0.200
_exptl_crystal_size_mid 0.200
_exptl_crystal_size_min 0.100
_refine_diff_density_max 0.37
_refine_diff_density_min -0.46
_refine_ls_extinction_method none
_refine_ls_goodness_of_fit_ref 1.126
_refine_ls_hydrogen_treatment constr
_refine_ls_number_parameters 244
_refine_ls_number_reflns 4172
_refine_ls_number_restraints 0
_refine_ls_R_factor_all 0.1147
_refine_ls_R_factor_gt 0.0843
_refine_ls_shift/su_max 0.000
_refine_ls_structure_factor_coef Fsqd
_refine_ls_weighting_details 'w = 1/[\s^2^(Fo^2^)+(0.1160P)^2^+1.5111P] where P=(Fo^2^+2Fc^2^)/3'
_refine_ls_weighting_scheme calc
_refine_ls_wR_factor_gt 0.2211
_refine_ls_wR_factor_ref 0.2476
_reflns_number_gt 2931
_reflns_number_total 4172
_reflns_threshold_expression F^2^>2.0\s(F^2^)
_cod_data_source_file c7ra01006k2.cif
_cod_data_source_block TMCA077_Bz
_cod_depositor_comments
;
The following automatic conversions were performed:

'_chemical_melting_point' value '464.35-464.75' was changed to
'464.6(2)' - the average value was taken and precision was estimated.

Automatic conversion script
Id: cif_fix_values 4973 2017-02-22 13:04:09Z antanas 
;
_cod_database_code 7227892
_shelxl_res_file
;
TITL TMCA077_Bz
CELL  0.71075 20.82830 11.82510 15.92560 90.00000 111.20290 90.00000
ZERR  8 0.00700 0.00380 0.00530 0.00000 0.00430 0.00000
LATT 7
SYMM    -X,    +Y, .50-Z
SFAC C H N O S
UNIT 176 120 24 8 8
SHEL 6.790236 0.769625
L.S. 10
FMAP 2
PLAN -35
WPDB -2
HTAB
BOND $H
CONF
LIST 4
TEMP -99.8
ACTA
SIZE 0.200 0.200 0.100
WGHT    0.116000    1.511100
FVAR       0.89114
S1    5    0.156666    0.368932    0.047028    11.00000    0.07744    0.03738 =
         0.07433    0.00584    0.02124    0.00988
O1    4    0.189188    0.234701    0.338901    11.00000    0.05473    0.04219 =
         0.06242   -0.00824    0.02778    0.00245
N1    3    0.266072    0.138143    0.295067    11.00000    0.03967    0.03741 =
         0.04754   -0.00122    0.02023    0.00183
N2    3    0.207039    0.289032    0.125348    11.00000    0.05678    0.03534 =
         0.05882   -0.00076    0.02182    0.00014
N3    3    0.130678    0.281487   -0.036702    11.00000    0.06458    0.04861 =
         0.06165    0.01090    0.02091    0.01002
C1    1    0.324870    0.148982    0.374097    11.00000    0.04463    0.03132 =
         0.04604   -0.00005    0.01819   -0.00375
C2    1    0.331215    0.186840    0.459460    11.00000    0.05239    0.03908 =
         0.05621   -0.00463    0.02399   -0.00416
AFIX  43
H2    2    0.292611    0.213660    0.471959    11.00000   -1.20000
AFIX   0
C3    1    0.396881    0.183554    0.525762    11.00000    0.06650    0.04706 =
         0.05107   -0.00311    0.01775   -0.00509
AFIX  43
H3    2    0.403194    0.207594    0.585144    11.00000   -1.20000
AFIX   0
C4    1    0.453206    0.145848    0.506702    11.00000    0.05447    0.05229 =
         0.05686    0.00190    0.00967    0.00045
AFIX  43
H4    2    0.497578    0.147275    0.552791    11.00000   -1.20000
AFIX   0
C5    1    0.446264    0.106418    0.422539    11.00000    0.04683    0.04354 =
         0.06519    0.00235    0.01688    0.00439
AFIX  43
H5    2    0.485164    0.079545    0.410764    11.00000   -1.20000
AFIX   0
C6    1    0.381073    0.106614    0.354807    11.00000    0.04820    0.03260 =
         0.05171    0.00374    0.02025    0.00313
C7    1    0.356359    0.071193    0.261599    11.00000    0.04857    0.03760 =
         0.05467    0.00498    0.02427    0.00670
C8    1    0.287375    0.091620    0.226468    11.00000    0.04982    0.03176 =
         0.04727    0.00084    0.02507    0.00237
C9    1    0.241296    0.087766    0.131460    11.00000    0.04470    0.03616 =
         0.04906    0.00174    0.02571    0.00112
C10   1    0.232389   -0.007945    0.079963    11.00000    0.05677    0.04193 =
         0.05411   -0.00215    0.02794    0.00450
AFIX  43
H10   2    0.256140   -0.074907    0.106930    11.00000   -1.20000
AFIX   0
C11   1    0.188970   -0.010591   -0.012172    11.00000    0.06764    0.04861 =
         0.05221   -0.00975    0.03094    0.00218
AFIX  43
H11   2    0.184179   -0.079430   -0.044631    11.00000   -1.20000
AFIX   0
C12   1    0.154180    0.081733   -0.055282    11.00000    0.05766    0.05751 =
         0.04768   -0.00407    0.02308    0.00387
AFIX  43
H12   2    0.125448    0.078605   -0.117098    11.00000   -1.20000
AFIX   0
C13   1    0.161916    0.183126   -0.005431    11.00000    0.05042    0.04204 =
         0.05142    0.00567    0.02541    0.00285
C14   1    0.204759    0.186503    0.087337    11.00000    0.04403    0.03644 =
         0.04520   -0.00043    0.02153   -0.00051
C15   1    0.400932    0.025511    0.214627    11.00000    0.05515    0.06721 =
         0.06330    0.00395    0.02795    0.01561
AFIX  33
H15A  2    0.448494    0.020028    0.257296    11.00000   -1.20000
H15B  2    0.384519   -0.049716    0.190551    11.00000   -1.20000
H15C  2    0.399129    0.076145    0.165109    11.00000   -1.20000
AFIX   0
C16   1    0.198993    0.163189    0.289856    11.00000    0.04771    0.03445 =
         0.04584    0.00269    0.02247    0.00253
C17   1    0.142149    0.091630    0.230873    11.00000    0.04251    0.03814 =
         0.04461    0.00038    0.02012   -0.00045
C18   1    0.150124   -0.023820    0.221997    11.00000    0.04733    0.04326 =
         0.05653   -0.00129    0.02403    0.00237
AFIX  43
H18   2    0.193900   -0.057845    0.251135    11.00000   -1.20000
AFIX   0
C19   1    0.095034   -0.089527    0.171237    11.00000    0.05966    0.04346 =
         0.08232   -0.01360    0.03357   -0.00692
AFIX  43
H19   2    0.100378   -0.168841    0.166861    11.00000   -1.20000
AFIX   0
C20   1    0.032200   -0.039127    0.126948    11.00000    0.04833    0.07356 =
         0.09688   -0.02829    0.02046   -0.01090
AFIX  43
H20   2   -0.005702   -0.083799    0.091065    11.00000   -1.20000
AFIX   0
C21   1    0.023981    0.074741    0.134252    11.00000    0.04686    0.07092 =
         0.10044   -0.01083    0.00602    0.00766
AFIX  43
H21   2   -0.019341    0.108759    0.102355    11.00000   -1.20000
AFIX   0
C22   1    0.077702    0.140288    0.187200    11.00000    0.05261    0.04305 =
         0.08091   -0.00446    0.02256    0.00500
AFIX  43
H22   2    0.070982    0.218702    0.194082    11.00000   -1.20000
AFIX   0
HKLF 4
 
REM  TMCA077_Bz
REM R1 =  0.0843 for    2931 Fo > 4sig(Fo)  and  0.1147 for all    4172 data
REM    244 parameters refined using      0 restraints
 
END  
     
WGHT      0.1160      1.5110 

REM Instructions for potential hydrogen bonds
HTAB C2 O1

REM Highest difference peak  0.368,  deepest hole -0.463,  1-sigma level  0.060
Q1    1   0.3728  0.0087  0.1471  11.00000  0.05    0.37
Q2    1   0.4221 -0.0565  0.2414  11.00000  0.05    0.27
Q3    1   0.4416  0.1039  0.2179  11.00000  0.05    0.27
Q4    1   0.0910  0.3646 -0.0485  11.00000  0.05    0.23
Q5    1   0.2801  0.0417  0.4540  11.00000  0.05    0.18
Q6    1   0.2687  0.3063  0.0947  11.00000  0.05    0.18
Q7    1  -0.0125 -0.1381  0.1038  11.00000  0.05    0.17
Q8    1   0.1413 -0.2285  0.2526  11.00000  0.05    0.17
Q9    1   0.2222 -0.0987  0.1003  11.00000  0.05    0.17
Q10   1   0.1531  0.2990  0.1869  11.00000  0.05    0.17
Q11   1   0.0159 -0.1784  0.2178  11.00000  0.05    0.17
Q12   1   0.2141  0.3561  0.1301  11.00000  0.05    0.17
Q13   1   0.2112  0.3200  0.2096  11.00000  0.05    0.16
Q14   1   0.1564 -0.1161  0.2286  11.00000  0.05    0.16
Q15   1   0.1669  0.3644 -0.0346  11.00000  0.05    0.16
Q16   1   0.2454  0.3952  0.2133  11.00000  0.05    0.16
Q17   1   0.1661  0.0817  0.0432  11.00000  0.05    0.16
Q18   1   0.2971  0.0687  0.1056  11.00000  0.05    0.16
Q19   1   0.0911  0.2992  0.0141  11.00000  0.05    0.16
Q20   1   0.4577  0.2842  0.4520  11.00000  0.05    0.16
Q21   1   0.1657  0.4719  0.0523  11.00000  0.05    0.15
Q22   1   0.0496  0.0321  0.0984  11.00000  0.05    0.15
Q23   1   0.1198  0.4546  0.1305  11.00000  0.05    0.15
Q24   1   0.0918  0.1940 -0.1125  11.00000  0.05    0.15
Q25   1   0.2267  0.1650  0.1187  11.00000  0.05    0.15
Q26   1   0.1814  0.1368  0.3642  11.00000  0.05    0.15
Q27   1   0.1586  0.3411  0.1360  11.00000  0.05    0.15
Q28   1   0.0213  0.2124  0.1234  11.00000  0.05    0.15
Q29   1   0.2219  0.0603  0.3618  11.00000  0.05    0.15
Q30   1   0.1989  0.1983  0.4348  11.00000  0.05    0.15
Q31   1   0.4466  0.2868  0.5921  11.00000  0.05    0.15
Q32   1   0.3274  0.3212  0.1542  11.00000  0.05    0.15
Q33   1   0.1351  0.1158 -0.1615  11.00000  0.05    0.15
Q34   1   0.1208 -0.0132 -0.0370  11.00000  0.05    0.15
Q35   1   0.1468  0.1602  0.4035  11.00000  0.05    0.14
;

loop_
_symmetry_equiv_pos_site_id
_space_group_symop_operation_xyz
1 +X,+Y,+Z
2 -X,+Y,1/2-Z
3 -X,-Y,-Z
4 +X,-Y,1/2+Z
5 1/2+X,1/2+Y,+Z
6 1/2-X,1/2+Y,1/2-Z
7 1/2-X,1/2-Y,-Z
8 1/2+X,1/2-Y,1/2+Z

loop_
_atom_site_label
_atom_site_type_symbol
_atom_site_fract_x
_atom_site_fract_y
_atom_site_fract_z
_atom_site_U_iso_or_equiv
_atom_site_adp_type
_atom_site_occupancy
_atom_site_site_symmetry_multiplicity
_atom_site_calc_flag
_atom_site_refinement_flags
S1 S 0.15667(5) 0.36893(8) 0.04703(7) 0.0648(4) Uani 1 8 d .
O1 O 0.18919(11) 0.23470(19) 0.33890(15) 0.0513(6) Uani 1 8 d .
N1 N 0.26607(12) 0.1381(2) 0.29507(16) 0.0403(6) Uani 1 8 d .
N2 N 0.20704(14) 0.2890(2) 0.12535(18) 0.0501(7) Uani 1 8 d .
N3 N 0.13068(15) 0.2815(3) -0.03670(19) 0.0588(8) Uani 1 8 d .
C1 C 0.32487(15) 0.1490(2) 0.37410(19) 0.0402(7) Uani 1 8 d .
C2 C 0.33122(17) 0.1868(3) 0.4595(2) 0.0480(7) Uani 1 8 d .
C3 C 0.39688(19) 0.1835(3) 0.5258(2) 0.0559(9) Uani 1 8 d .
C4 C 0.45321(19) 0.1459(3) 0.5067(2) 0.0574(9) Uani 1 8 d .
C5 C 0.44626(17) 0.1064(3) 0.4225(2) 0.0528(8) Uani 1 8 d .
C6 C 0.38107(16) 0.1066(3) 0.3548(2) 0.0436(7) Uani 1 8 d .
C7 C 0.35636(16) 0.0712(3) 0.2616(2) 0.0454(7) Uani 1 8 d .
C8 C 0.28738(15) 0.0916(3) 0.22647(19) 0.0409(7) Uani 1 8 d .
C9 C 0.24130(15) 0.0878(3) 0.1315(2) 0.0409(7) Uani 1 8 d .
C10 C 0.23239(17) -0.0079(3) 0.0800(2) 0.0487(8) Uani 1 8 d .
C11 C 0.18897(18) -0.0106(3) -0.0122(2) 0.0536(8) Uani 1 8 d .
C12 C 0.15418(17) 0.0817(3) -0.0553(2) 0.0532(8) Uani 1 8 d .
C13 C 0.16192(16) 0.1831(3) -0.0054(2) 0.0460(7) Uani 1 8 d .
C14 C 0.20476(15) 0.1865(3) 0.08734(19) 0.0404(7) Uani 1 8 d .
C15 C 0.40093(18) 0.0255(3) 0.2146(2) 0.0601(9) Uani 1 8 d .
C16 C 0.19899(16) 0.1632(3) 0.2899(2) 0.0411(7) Uani 1 8 d .
C17 C 0.14215(15) 0.0916(3) 0.23087(19) 0.0405(7) Uani 1 8 d .
C18 C 0.15012(16) -0.0238(3) 0.2220(2) 0.0476(8) Uani 1 8 d .
C19 C 0.09503(18) -0.0895(3) 0.1712(3) 0.0596(9) Uani 1 8 d .
C20 C 0.03220(19) -0.0391(4) 0.1270(3) 0.0745(13) Uani 1 8 d .
C21 C 0.02398(19) 0.0747(4) 0.1343(3) 0.0785(13) Uani 1 8 d .
C22 C 0.07770(17) 0.1403(3) 0.1872(3) 0.0593(9) Uani 1 8 d .
H2 H 0.29261 0.21366 0.47196 0.0576 Uiso 1 8 calc R
H3 H 0.40319 0.20759 0.58514 0.0670 Uiso 1 8 calc R
H4 H 0.49758 0.14727 0.55279 0.0689 Uiso 1 8 calc R
H5 H 0.48516 0.07954 0.41076 0.0633 Uiso 1 8 calc R
H10 H 0.25614 -0.07491 0.10693 0.0585 Uiso 1 8 calc R
H11 H 0.18418 -0.07943 -0.04463 0.0643 Uiso 1 8 calc R
H12 H 0.12545 0.07861 -0.1171 0.0638 Uiso 1 8 calc R
H15A H 0.44849 0.02003 0.2573 0.0721 Uiso 1 8 calc R
H15B H 0.38452 -0.04972 0.19055 0.0721 Uiso 1 8 calc R
H15C H 0.39913 0.07615 0.16511 0.0721 Uiso 1 8 calc R
H18 H 0.1939 -0.05785 0.25114 0.0571 Uiso 1 8 calc R
H19 H 0.10038 -0.16884 0.16686 0.0715 Uiso 1 8 calc R
H20 H -0.0057 -0.0838 0.09107 0.0894 Uiso 1 8 calc R
H21 H -0.01934 0.10876 0.10236 0.0941 Uiso 1 8 calc R
H22 H 0.07098 0.2187 0.19408 0.0711 Uiso 1 8 calc R

loop_
_atom_site_aniso_label
_atom_site_aniso_U_11
_atom_site_aniso_U_22
_atom_site_aniso_U_33
_atom_site_aniso_U_12
_atom_site_aniso_U_13
_atom_site_aniso_U_23
S1 0.0774(7) 0.0374(5) 0.0743(7) 0.0099(4) 0.0212(5) 0.0058(4)
O1 0.0547(13) 0.0422(13) 0.0624(13) 0.0024(10) 0.0278(11) -0.0082(10)
N1 0.0397(13) 0.0374(14) 0.0475(13) 0.0018(10) 0.0202(11) -0.0012(10)
N2 0.0568(16) 0.0353(15) 0.0588(16) 0.0001(11) 0.0218(13) -0.0008(11)
N3 0.0646(18) 0.0486(18) 0.0617(17) 0.0100(14) 0.0209(14) 0.0109(13)
C1 0.0446(16) 0.0313(15) 0.0460(15) -0.0037(12) 0.0182(13) -0.0001(12)
C2 0.0524(17) 0.0391(18) 0.0562(18) -0.0042(13) 0.0240(15) -0.0046(13)
C3 0.067(2) 0.047(2) 0.0511(18) -0.0051(16) 0.0177(17) -0.0031(14)
C4 0.054(2) 0.052(2) 0.057(2) 0.0004(15) 0.0097(16) 0.0019(16)
C5 0.0468(17) 0.0435(19) 0.065(2) 0.0044(14) 0.0169(16) 0.0024(15)
C6 0.0482(16) 0.0326(16) 0.0517(17) 0.0031(12) 0.0203(14) 0.0037(12)
C7 0.0486(16) 0.0376(17) 0.0547(17) 0.0067(13) 0.0243(14) 0.0050(13)
C8 0.0498(16) 0.0318(15) 0.0473(15) 0.0024(12) 0.0251(13) 0.0008(12)
C9 0.0447(15) 0.0362(16) 0.0491(16) 0.0011(12) 0.0257(13) 0.0017(12)
C10 0.0568(18) 0.0419(18) 0.0541(18) 0.0045(14) 0.0279(15) -0.0022(14)
C11 0.068(2) 0.049(2) 0.0522(18) 0.0022(16) 0.0309(16) -0.0098(15)
C12 0.0577(19) 0.058(2) 0.0477(17) 0.0039(16) 0.0231(15) -0.0041(15)
C13 0.0504(17) 0.0420(18) 0.0514(17) 0.0029(13) 0.0254(15) 0.0057(13)
C14 0.0440(15) 0.0364(16) 0.0452(15) -0.0005(12) 0.0215(13) -0.0004(12)
C15 0.055(2) 0.067(3) 0.063(2) 0.0156(17) 0.0279(17) 0.0040(17)
C16 0.0477(16) 0.0345(16) 0.0458(15) 0.0025(12) 0.0225(13) 0.0027(12)
C17 0.0425(15) 0.0381(16) 0.0446(15) -0.0004(12) 0.0201(13) 0.0004(12)
C18 0.0473(17) 0.0433(19) 0.0565(18) 0.0024(13) 0.0240(15) -0.0013(14)
C19 0.060(2) 0.043(2) 0.082(2) -0.0069(16) 0.0336(19) -0.0136(17)
C20 0.048(2) 0.074(3) 0.097(3) -0.0109(18) 0.020(2) -0.028(2)
C21 0.047(2) 0.071(3) 0.100(3) 0.0077(18) 0.006(2) -0.011(2)
C22 0.0526(19) 0.043(2) 0.081(2) 0.0050(15) 0.0226(18) -0.0045(17)

loop_
_atom_type_symbol
_atom_type_description
_atom_type_scat_dispersion_real
_atom_type_scat_dispersion_imag
_atom_type_scat_source
C C 0.0033 0.0016
;
International Tables for Crystallography
(Vol. C, Tables 4.2.6.8 and 6.1.1.4)
;
H H 0.0000 0.0000
;
International Tables for Crystallography
(Vol. C, Table 6.1.1.4)
;
N N 0.0061 0.0033
;
International Tables for Crystallography
(Vol. C, Tables 4.2.6.8 and 6.1.1.4)
;
O O 0.0106 0.0060
;
International Tables for Crystallography
(Vol. C, Tables 4.2.6.8 and 6.1.1.4)
;
S S 0.1246 0.1234
;
International Tables for Crystallography
(Vol. C, Tables 4.2.6.8 and 6.1.1.4)
;

loop_
_geom_angle_atom_site_label_1
_geom_angle_atom_site_label_2
_geom_angle_atom_site_label_3
_geom_angle
_geom_angle_publ_flag
N2 S1 N3 101.13(15) yes
C1 N1 C8 107.9(2) yes
C1 N1 C16 124.0(3) yes
C8 N1 C16 127.9(2) yes
S1 N2 C14 105.79(19) yes
S1 N3 C13 106.0(2) yes
N1 C1 C2 130.3(3) yes
N1 C1 C6 107.2(3) yes
C2 C1 C6 122.4(3) yes
C1 C2 C3 116.9(3) yes
C2 C3 C4 121.3(3) yes
C3 C4 C5 121.5(3) yes
C4 C5 C6 118.8(4) yes
C1 C6 C5 119.1(3) yes
C1 C6 C7 108.2(2) yes
C5 C6 C7 132.7(3) yes
C6 C7 C8 107.5(3) yes
C6 C7 C15 124.5(3) yes
C8 C7 C15 128.0(3) yes
N1 C8 C7 109.1(2) yes
N1 C8 C9 122.1(3) yes
C7 C8 C9 128.0(3) yes
C8 C9 C10 122.6(3) yes
C8 C9 C14 120.9(3) yes
C10 C9 C14 116.5(3) yes
C9 C10 C11 122.3(3) yes
C10 C11 C12 122.1(3) yes
C11 C12 C13 117.9(3) yes
N3 C13 C12 125.9(3) yes
N3 C13 C14 113.6(3) yes
C12 C13 C14 120.5(3) yes
N2 C14 C9 125.9(2) yes
N2 C14 C13 113.5(3) yes
C9 C14 C13 120.6(3) yes
O1 C16 N1 120.3(2) yes
O1 C16 C17 121.5(3) yes
N1 C16 C17 117.9(3) yes
C16 C17 C18 121.9(3) yes
C16 C17 C22 119.0(3) yes
C18 C17 C22 119.0(3) yes
C17 C18 C19 120.6(3) yes
C18 C19 C20 119.4(4) yes
C19 C20 C21 120.5(3) yes
C20 C21 C22 120.6(3) yes
C17 C22 C21 119.9(3) yes
C1 C2 H2 121.571 no
C3 C2 H2 121.574 no
C2 C3 H3 119.367 no
C4 C3 H3 119.370 no
C3 C4 H4 119.247 no
C5 C4 H4 119.256 no
C4 C5 H5 120.582 no
C6 C5 H5 120.579 no
C9 C10 H10 118.828 no
C11 C10 H10 118.827 no
C10 C11 H11 118.947 no
C12 C11 H11 118.946 no
C11 C12 H12 121.054 no
C13 C12 H12 121.043 no
C7 C15 H15A 109.468 no
C7 C15 H15B 109.478 no
C7 C15 H15C 109.473 no
H15A C15 H15B 109.471 no
H15A C15 H15C 109.468 no
H15B C15 H15C 109.470 no
C17 C18 H18 119.712 no
C19 C18 H18 119.711 no
C18 C19 H19 120.286 no
C20 C19 H19 120.296 no
C19 C20 H20 119.755 no
C21 C20 H20 119.754 no
C20 C21 H21 119.697 no
C22 C21 H21 119.686 no
C17 C22 H22 120.069 no
C21 C22 H22 120.069 no

loop_
_geom_bond_atom_site_label_1
_geom_bond_atom_site_label_2
_geom_bond_distance
_geom_bond_publ_flag
S1 N2 1.613(3) yes
S1 N3 1.618(3) yes
O1 C16 1.217(4) yes
N1 C1 1.409(3) yes
N1 C8 1.430(4) yes
N1 C16 1.401(4) yes
N2 C14 1.348(4) yes
N3 C13 1.338(4) yes
C1 C2 1.391(5) yes
C1 C6 1.406(5) yes
C2 C3 1.394(4) yes
C3 C4 1.387(6) yes
C4 C5 1.376(5) yes
C5 C6 1.396(4) yes
C6 C7 1.446(4) yes
C7 C8 1.362(4) yes
C7 C15 1.488(6) yes
C8 C9 1.470(4) yes
C9 C10 1.370(5) yes
C9 C14 1.431(4) yes
C10 C11 1.418(4) yes
C11 C12 1.352(5) yes
C12 C13 1.415(5) yes
C13 C14 1.424(4) yes
C16 C17 1.482(4) yes
C17 C18 1.389(4) yes
C17 C22 1.393(4) yes
C18 C19 1.379(4) yes
C19 C20 1.378(5) yes
C20 C21 1.368(6) yes
C21 C22 1.372(5) yes
C2 H2 0.950 no
C3 H3 0.950 no
C4 H4 0.950 no
C5 H5 0.950 no
C10 H10 0.950 no
C11 H11 0.950 no
C12 H12 0.950 no
C15 H15A 0.980 no
C15 H15B 0.980 no
C15 H15C 0.980 no
C18 H18 0.950 no
C19 H19 0.950 no
C20 H20 0.950 no
C21 H21 0.950 no
C22 H22 0.950 no

loop_
_geom_contact_atom_site_label_1
_geom_contact_atom_site_label_2
_geom_contact_distance
_geom_contact_publ_flag
_geom_contact_site_symmetry_2
O1 C1 2.860(4) no .
O1 C2 2.941(4) no .
O1 C8 3.592(4) no .
O1 C18 3.518(4) no .
O1 C22 2.901(4) no .
N1 N2 3.098(4) no .
N1 C5 3.583(4) no .
N1 C14 3.138(4) no .
N1 C18 2.970(4) no .
N2 C8 2.982(4) no .
N2 C16 3.070(5) no .
N2 C17 3.427(5) no .
C1 C4 2.743(4) no .
C2 C5 2.830(6) no .
C2 C16 3.095(4) no .
C3 C6 2.775(5) no .
C5 C15 3.242(5) no .
C7 C10 3.242(4) no .
C8 C17 3.051(5) no .
C8 C18 3.146(5) no .
C9 C12 2.870(4) no .
C9 C15 3.188(5) no .
C9 C16 3.089(5) no .
C9 C17 3.023(5) no .
C9 C18 3.067(5) no .
C10 C13 2.769(4) no .
C10 C15 3.411(4) no .
C10 C18 3.300(6) no .
C11 C14 2.770(5) no .
C14 C16 3.282(5) no .
C14 C17 3.216(5) no .
C14 C22 3.588(6) no .
C17 C20 2.763(5) no .
C18 C21 2.749(5) no .
C19 C22 2.765(5) no .
S1 C1 3.513(3) no 6_555
S1 C6 3.442(4) no 6_555
O1 C2 3.513(5) no 7_556
O1 C3 3.404(5) no 7_556
O1 C10 3.475(4) no 6_555
O1 C11 3.558(4) no 4_555
N3 C15 3.510(5) no 7_555
C1 S1 3.513(3) no 6_545
C2 O1 3.513(5) no 7_556
C3 O1 3.404(5) no 7_556
C4 C5 3.584(5) no 3_656
C5 C4 3.584(5) no 3_656
C6 S1 3.442(4) no 6_545
C10 O1 3.475(4) no 6_545
C11 O1 3.558(4) no 4_554
C12 C18 3.583(5) no 4_554
C15 N3 3.510(5) no 7_555
C18 C12 3.583(5) no 4_555
O1 H2 2.4270 no .
O1 H22 2.7036 no .
N1 H2 2.8129 no .
N1 H18 2.7129 no .
N2 H22 3.4878 no .
N3 H12 2.7030 no .
C1 H3 3.2360 no .
C1 H5 3.2789 no .
C2 H4 3.2725 no .
C3 H5 3.2686 no .
C4 H2 3.2863 no .
C5 H3 3.2591 no .
C5 H15A 2.8389 no .
C6 H2 3.3113 no .
C6 H4 3.2445 no .
C6 H15A 2.6474 no .
C6 H15B 3.2252 no .
C6 H15C 3.1969 no .
C7 H5 2.8705 no .
C7 H10 3.1129 no .
C8 H10 2.6513 no .
C8 H15A 3.3206 no .
C8 H15B 2.8375 no .
C8 H15C 2.8375 no .
C8 H18 2.7609 no .
C9 H11 3.2826 no .
C9 H15B 3.2244 no .
C9 H15C 3.1366 no .
C9 H18 2.9889 no .
C10 H12 3.2865 no .
C10 H15B 3.0577 no .
C10 H15C 3.3885 no .
C10 H18 3.1629 no .
C12 H10 3.2628 no .
C13 H11 3.2332 no .
C14 H10 3.2491 no .
C14 H12 3.3266 no .
C15 H5 3.0461 no .
C15 H10 3.1153 no .
C16 H2 2.9118 no .
C16 H18 2.6789 no .
C16 H22 2.6315 no .
C17 H19 3.2621 no .
C17 H21 3.2502 no .
C18 H10 3.3951 no .
C18 H20 3.2387 no .
C18 H22 3.2571 no .
C19 H21 3.2382 no .
C20 H18 3.2381 no .
C20 H22 3.2352 no .
C21 H19 3.2405 no .
C22 H18 3.2560 no .
C22 H20 3.2341 no .
H2 H3 2.3571 no .
H3 H4 2.3177 no .
H4 H5 2.3241 no .
H5 H15A 2.3877 no .
H10 H11 2.3363 no .
H10 H15B 2.5370 no .
H10 H15C 3.3050 no .
H10 H18 3.0248 no .
H11 H12 2.3021 no .
H18 H19 2.3296 no .
H19 H20 2.3283 no .
H20 H21 2.3097 no .
H21 H22 2.3184 no .
S1 H4 3.3533 no 8_454
S1 H5 3.4978 no 8_454
S1 H15C 3.2166 no 7_555
O1 H2 2.9604 no 7_556
O1 H3 2.7046 no 7_556
O1 H10 2.5296 no 6_555
O1 H11 2.6387 no 4_555
O1 H15B 2.9249 no 6_555
N1 H19 3.4778 no 6_555
N2 H18 2.9101 no 6_555
N3 H5 3.2791 no 8_454
N3 H15C 2.5462 no 7_555
N3 H20 3.3705 no 3_555
C1 H19 2.8679 no 6_555
C2 H2 3.3566 no 7_556
C2 H10 3.5170 no 4_555
C2 H10 3.3128 no 6_555
C2 H11 3.2943 no 4_555
C2 H11 3.1459 no 6_555
C2 H19 3.3260 no 6_555
C3 H11 3.3412 no 6_555
C3 H15B 3.1539 no 4_555
C3 H19 3.5478 no 6_555
C3 H21 3.0042 no 8_555
C4 H5 3.0428 no 3_656
C4 H19 3.3847 no 6_555
C4 H21 3.2308 no 8_555
C4 H22 3.4918 no 8_555
C5 H4 3.1921 no 3_656
C5 H5 3.3438 no 3_656
C5 H19 3.0055 no 6_555
C6 H19 2.7232 no 6_555
C7 H19 3.2891 no 6_555
C10 H2 3.4655 no 4_554
C10 H2 3.3884 no 6_545
C11 H2 3.2992 no 4_554
C11 H2 3.3185 no 6_545
C11 H21 3.4961 no 3_555
C12 H18 3.4804 no 4_554
C12 H20 2.9350 no 3_555
C12 H21 3.4642 no 3_555
C13 H20 3.2584 no 3_555
C15 H3 3.4530 no 4_554
C15 H15A 3.0044 no 2_655
C16 H10 3.4721 no 6_555
C16 H11 2.9346 no 4_555
C17 H11 3.3624 no 4_555
C17 H12 3.2626 no 4_555
C18 H12 2.8640 no 4_555
C19 H12 3.1993 no 4_555
C20 H12 3.2637 no 3_555
C21 H3 3.4847 no 8_454
C21 H4 3.5036 no 8_454
C21 H12 3.5263 no 3_555
C21 H20 3.4705 no 3_555
C22 H4 3.3307 no 8_454
H2 O1 2.9604 no 7_556
H2 C2 3.3566 no 7_556
H2 C10 3.4655 no 4_555
H2 C10 3.3884 no 6_555
H2 C11 3.2992 no 4_555
H2 C11 3.3185 no 6_555
H2 H2 2.4153 no 7_556
H2 H10 3.0117 no 4_555
H2 H10 2.8174 no 6_555
H2 H11 2.6941 no 4_555
H2 H11 2.6749 no 6_555
H3 O1 2.7046 no 7_556
H3 C15 3.4530 no 4_555
H3 C21 3.4847 no 8_555
H3 H10 3.5681 no 4_555
H3 H11 3.0367 no 6_555
H3 H15B 2.6318 no 4_555
H3 H21 2.6599 no 8_555
H3 H22 3.4704 no 7_556
H3 H22 3.4055 no 8_555
H4 S1 3.3533 no 8_555
H4 C5 3.1921 no 3_656
H4 C21 3.5036 no 8_555
H4 C22 3.3307 no 8_555
H4 H5 2.7402 no 3_656
H4 H15A 3.4446 no 3_656
H4 H21 3.0449 no 8_555
H4 H22 2.7247 no 8_555
H5 S1 3.4978 no 8_555
H5 N3 3.2791 no 8_555
H5 C4 3.0428 no 3_656
H5 C5 3.3438 no 3_656
H5 H4 2.7402 no 3_656
H5 H5 3.2755 no 3_656
H5 H15A 3.4991 no 2_655
H5 H15C 3.0621 no 2_655
H5 H19 3.4587 no 6_555
H10 O1 2.5296 no 6_545
H10 C2 3.5170 no 4_554
H10 C2 3.3128 no 6_545
H10 C16 3.4721 no 6_545
H10 H2 3.0117 no 4_554
H10 H2 2.8174 no 6_545
H10 H3 3.5681 no 4_554
H11 O1 2.6387 no 4_554
H11 C2 3.2943 no 4_554
H11 C2 3.1459 no 6_545
H11 C3 3.3412 no 6_545
H11 C16 2.9346 no 4_554
H11 C17 3.3624 no 4_554
H11 H2 2.6941 no 4_554
H11 H2 2.6749 no 6_545
H11 H3 3.0367 no 6_545
H11 H21 3.2358 no 3_555
H12 C17 3.2626 no 4_554
H12 C18 2.8640 no 4_554
H12 C19 3.1993 no 4_554
H12 C20 3.2637 no 3_555
H12 C21 3.5263 no 3_555
H12 H18 2.9428 no 4_554
H12 H19 3.4567 no 4_554
H12 H20 2.6729 no 3_555
H12 H21 3.1975 no 3_555
H15A C15 3.0044 no 2_655
H15A H4 3.4446 no 3_656
H15A H5 3.4991 no 2_655
H15A H15A 2.2403 no 2_655
H15A H15B 3.3731 no 2_655
H15A H15C 3.0337 no 2_655
H15B O1 2.9249 no 6_545
H15B C3 3.1539 no 4_554
H15B H3 2.6318 no 4_554
H15B H15A 3.3731 no 2_655
H15B H22 3.2407 no 6_545
H15C S1 3.2166 no 7_555
H15C N3 2.5462 no 7_555
H15C H5 3.0621 no 2_655
H15C H15A 3.0337 no 2_655
H18 N2 2.9101 no 6_545
H18 C12 3.4804 no 4_555
H18 H12 2.9428 no 4_555
H19 N1 3.4778 no 6_545
H19 C1 2.8679 no 6_545
H19 C2 3.3260 no 6_545
H19 C3 3.5478 no 6_545
H19 C4 3.3847 no 6_545
H19 C5 3.0055 no 6_545
H19 C6 2.7232 no 6_545
H19 C7 3.2891 no 6_545
H19 H5 3.4587 no 6_545
H19 H12 3.4567 no 4_555
H20 N3 3.3705 no 3_555
H20 C12 2.9350 no 3_555
H20 C13 3.2584 no 3_555
H20 C21 3.4705 no 3_555
H20 H12 2.6729 no 3_555
H20 H20 3.5912 no 3_555
H20 H21 3.3182 no 3_555
H21 C3 3.0042 no 8_454
H21 C4 3.2308 no 8_454
H21 C11 3.4961 no 3_555
H21 C12 3.4642 no 3_555
H21 H3 2.6599 no 8_454
H21 H4 3.0449 no 8_454
H21 H11 3.2358 no 3_555
H21 H12 3.1975 no 3_555
H21 H20 3.3182 no 3_555
H22 C4 3.4918 no 8_454
H22 H3 3.4704 no 7_556
H22 H3 3.4055 no 8_454
H22 H4 2.7247 no 8_454
H22 H15B 3.2407 no 6_555

loop_
_geom_torsion_atom_site_label_1
_geom_torsion_atom_site_label_2
_geom_torsion_atom_site_label_3
_geom_torsion_atom_site_label_4
_geom_torsion
_geom_torsion_publ_flag
N2 S1 N3 C13 -0.4(3) no
N3 S1 N2 C14 -0.5(2) no
C1 N1 C8 C7 1.6(3) no
C1 N1 C8 C9 -169.0(2) no
C8 N1 C1 C2 -178.1(3) no
C8 N1 C1 C6 -1.6(3) no
C1 N1 C16 O1 29.2(4) no
C1 N1 C16 C17 -144.1(2) no
C16 N1 C1 C2 -1.7(5) no
C16 N1 C1 C6 174.8(2) no
C8 N1 C16 O1 -155.1(3) no
C8 N1 C16 C17 31.6(4) no
C16 N1 C8 C7 -174.6(2) no
C16 N1 C8 C9 14.8(4) no
S1 N2 C14 C9 -179.8(2) no
S1 N2 C14 C13 1.2(3) no
S1 N3 C13 C12 179.6(3) no
S1 N3 C13 C14 1.1(4) no
N1 C1 C2 C3 177.5(3) no
N1 C1 C6 C5 -179.4(2) no
N1 C1 C6 C7 1.1(3) no
C2 C1 C6 C5 -2.6(4) no
C2 C1 C6 C7 178.0(3) no
C6 C1 C2 C3 1.5(4) no
C1 C2 C3 C4 1.0(5) no
C2 C3 C4 C5 -2.3(5) no
C3 C4 C5 C6 1.2(5) no
C4 C5 C6 C1 1.2(5) no
C4 C5 C6 C7 -179.5(3) no
C1 C6 C7 C8 -0.2(3) no
C1 C6 C7 C15 177.6(2) no
C5 C6 C7 C8 -179.5(3) no
C5 C6 C7 C15 -1.8(6) no
C6 C7 C8 N1 -0.9(3) no
C6 C7 C8 C9 169.0(3) no
C15 C7 C8 N1 -178.5(3) no
C15 C7 C8 C9 -8.7(5) no
N1 C8 C9 C10 -131.9(3) no
N1 C8 C9 C14 50.0(4) no
C7 C8 C9 C10 59.4(5) no
C7 C8 C9 C14 -118.7(4) no
C8 C9 C10 C11 -178.7(3) no
C8 C9 C14 N2 -1.0(5) no
C8 C9 C14 C13 178.0(3) no
C10 C9 C14 N2 -179.2(3) no
C10 C9 C14 C13 -0.2(5) no
C14 C9 C10 C11 -0.5(5) no
C9 C10 C11 C12 0.8(6) no
C10 C11 C12 C13 -0.3(6) no
C11 C12 C13 N3 -178.9(3) no
C11 C12 C13 C14 -0.4(5) no
N3 C13 C14 N2 -1.6(4) no
N3 C13 C14 C9 179.3(3) no
C12 C13 C14 N2 179.8(3) no
C12 C13 C14 C9 0.7(5) no
O1 C16 C17 C18 -136.6(3) no
O1 C16 C17 C22 39.5(4) no
N1 C16 C17 C18 36.6(4) no
N1 C16 C17 C22 -147.3(3) no
C16 C17 C18 C19 175.7(3) no
C16 C17 C22 C21 -178.3(3) no
C18 C17 C22 C21 -2.0(6) no
C22 C17 C18 C19 -0.4(5) no
C17 C18 C19 C20 1.9(6) no
C18 C19 C20 C21 -1.1(7) no
C19 C20 C21 C22 -1.3(7) no
C20 C21 C22 C17 2.9(7) no
